data_7040730
loop_
_publ_author_name
'Zheng, Chunyang'
'Xu, Juping'
'Wang, Feng'
'Tao, Jun'
'Li, Dongfeng'

_publ_section_title
;
 Spin crossover and reversible single-crystal to single-crystal
 transformation behaviour in two cyanide-bridged mixed-valence {FeFe}
 clusters.
;
_journal_issue 43
_journal_name_full 'Dalton transactions (Cambridge, England : 2003)'
_journal_page_first 17254
_journal_page_last 17263
_journal_paper_doi 10.1039/c6dt03436e
_journal_volume 45
_journal_year 2016
_chemical_formula_moiety 'C62 H60 B2 Fe4 N26, 2(Cl O4), 2(H2 O)'
_chemical_formula_sum 'C62 H64 B2 Cl2 Fe4 N26 O10'
_chemical_formula_weight 1649.31
_space_group_crystal_system monoclinic
_space_group_IT_number 14
_space_group_name_Hall '-P 2ybc'
_space_group_name_H-M_alt 'P 1 21/c 1'
_symmetry_space_group_name_Hall '-P 2ybc'
_symmetry_space_group_name_H-M 'P 1 21/c 1'
_atom_sites_solution_hydrogens mixed
_audit_creation_method SHELXL-2014/7
_audit_update_record
;
2016-09-02 deposited with the CCDC.
2016-09-26 downloaded from the CCDC.
;
_cell_angle_alpha 90
_cell_angle_beta 108.4290(10)
_cell_angle_gamma 90
_cell_formula_units_Z 2
_cell_length_a 12.9516(12)
_cell_length_b 17.5832(16)
_cell_length_c 16.7140(15)
_cell_measurement_reflns_used 6294
_cell_measurement_temperature 296(2)
_cell_measurement_theta_max 24.99
_cell_measurement_theta_min 2.32
_cell_volume 3611.1(6)
_computing_cell_refinement 'Bruker SAINT'
_computing_data_collection 'Bruker APEX2'
_computing_data_reduction 'Bruker SAINT'
_computing_molecular_graphics 'Bruker SHELXTL'
_computing_publication_material 'Bruker SHELXTL'
_computing_structure_refinement 'SHELXL-2014/7 (Sheldrick, 2014)'
_computing_structure_solution 'SHELXS-2014 (Sheldrick, 2014)'
_diffrn_ambient_temperature 296(2)
_diffrn_measured_fraction_theta_full 0.996
_diffrn_measured_fraction_theta_max 0.996
_diffrn_measurement_device_type 'Bruker APEX-II CCD'
_diffrn_measurement_method '\f and \w scans'
_diffrn_radiation_type MoK\a
_diffrn_radiation_wavelength 0.71073
_diffrn_reflns_av_R_equivalents 0.0408
_diffrn_reflns_av_unetI/netI 0.0380
_diffrn_reflns_Laue_measured_fraction_full 0.996
_diffrn_reflns_Laue_measured_fraction_max 0.996
_diffrn_reflns_limit_h_max 15
_diffrn_reflns_limit_h_min -15
_diffrn_reflns_limit_k_max 20
_diffrn_reflns_limit_k_min -20
_diffrn_reflns_limit_l_max 18
_diffrn_reflns_limit_l_min -19
_diffrn_reflns_number 25140
_diffrn_reflns_point_group_measured_fraction_full 0.996
_diffrn_reflns_point_group_measured_fraction_max 0.996
_diffrn_reflns_theta_full 24.998
_diffrn_reflns_theta_max 24.998
_diffrn_reflns_theta_min 1.657
_exptl_absorpt_coefficient_mu 0.937
_exptl_absorpt_correction_T_max 0.9546
_exptl_absorpt_correction_T_min 0.9121
_exptl_absorpt_correction_type multi-scan
_exptl_absorpt_process_details sadabs
_exptl_crystal_colour red
_exptl_crystal_density_diffrn 1.517
_exptl_crystal_density_method 'not measured'
_exptl_crystal_description block
_exptl_crystal_F_000 1692
_exptl_crystal_size_max 0.100
_exptl_crystal_size_mid 0.050
_exptl_crystal_size_min 0.050
_refine_diff_density_max 0.520
_refine_diff_density_min -0.489
_refine_diff_density_rms 0.066
_refine_ls_extinction_method none
_refine_ls_goodness_of_fit_ref 1.048
_refine_ls_hydrogen_treatment constr
_refine_ls_matrix_type full
_refine_ls_number_parameters 525
_refine_ls_number_reflns 6330
_refine_ls_number_restraints 194
_refine_ls_restrained_S_all 1.097
_refine_ls_R_factor_all 0.0586
_refine_ls_R_factor_gt 0.0409
_refine_ls_shift/su_max 0.001
_refine_ls_shift/su_mean 0.000
_refine_ls_structure_factor_coef Fsqd
_refine_ls_weighting_details 'w=1/[\s^2^(Fo^2^)+(0.0637P)^2^+2.5141P] where P=(Fo^2^+2Fc^2^)/3'
_refine_ls_weighting_scheme calc
_refine_ls_wR_factor_gt 0.1093
_refine_ls_wR_factor_ref 0.1238
_reflns_Friedel_coverage 0.000
_reflns_number_gt 4901
_reflns_number_total 6330
_reflns_threshold_expression 'I > 2\s(I)'
_cod_data_source_file c6dt03436e2.cif
_cod_data_source_block 3_H2O-296K
_cod_depositor_comments 'Adding full bibliography for 7040715--7040730.cif.'
_cod_database_code 7040730
_shelx_shelxl_version_number 2014/7
_shelx_space_group_comment
;
The symmetry employed for this shelxl refinement is uniquely defined
by the following loop, which should always be used as a source of
symmetry information in preference to the above space-group names.
They are only intended as comments.
;
_shelx_estimated_absorpt_t_min 0.912
_shelx_estimated_absorpt_t_max 0.955

loop_
_space_group_symop_operation_xyz
'x, y, z'
'-x, y+1/2, -z+1/2'
'-x, -y, -z'
'x, -y-1/2, z-1/2'

loop_
_atom_site_label
_atom_site_type_symbol
_atom_site_fract_x
_atom_site_fract_y
_atom_site_fract_z
_atom_site_U_iso_or_equiv
_atom_site_adp_type
_atom_site_occupancy
_atom_site_site_symmetry_order
_atom_site_calc_flag
_atom_site_refinement_flags_posn
_atom_site_refinement_flags_adp
_atom_site_refinement_flags_occupancy
_atom_site_disorder_assembly
_atom_site_disorder_group
Fe1 Fe 0.73810(3) 1.07862(2) 0.57163(3) 0.03194(14) Uani 1 1 d . . . . .
Fe2 Fe 0.62749(4) 0.82140(2) 0.46074(3) 0.03364(14) Uani 1 1 d . . . . .
B1 B 0.8710(4) 1.0744(2) 0.7642(3) 0.0511(10) Uani 1 1 d . . . . .
N1 N 0.6691(2) 0.93004(17) 0.47414(18) 0.0467(7) Uani 1 1 d . . . . .
N2 N 0.5126(2) 1.15116(15) 0.51797(18) 0.0444(7) Uani 1 1 d . . . . .
N3 N 0.7876(3) 1.1450(2) 0.4183(2) 0.0689(10) Uani 1 1 d . . . . .
N4 N 0.6942(2) 1.02984(15) 0.66250(16) 0.0380(6) Uani 1 1 d . . . . .
N5 N 0.7593(2) 1.03296(16) 0.74367(17) 0.0446(7) Uani 1 1 d . . . . .
N6 N 0.7932(2) 1.16683(15) 0.64560(17) 0.0396(6) Uani 1 1 d . . . . .
N7 N 0.8453(2) 1.15604(17) 0.72924(18) 0.0464(7) Uani 1 1 d . . . . .
N8 N 0.8840(2) 1.03398(15) 0.62265(17) 0.0395(6) Uani 1 1 d . . . . .
N9 N 0.9315(2) 1.03595(17) 0.70775(18) 0.0469(7) Uani 1 1 d . . . . .
N10 N 0.5422(2) 0.81727(17) 0.33542(18) 0.0476(7) Uani 1 1 d . . . . .
N11 N 0.5920(2) 0.70639(15) 0.44681(18) 0.0414(6) Uani 1 1 d . . . . .
N12 N 0.7693(2) 0.78631(15) 0.44262(17) 0.0409(6) Uani 1 1 d . . . . .
N13 N 0.7033(2) 0.78823(17) 0.58323(18) 0.0448(7) Uani 1 1 d . . . . .
C1 C 0.6913(2) 0.98887(19) 0.5046(2) 0.0378(7) Uani 1 1 d . . . . .
C2 C 0.5970(3) 1.12409(17) 0.53066(19) 0.0358(7) Uani 1 1 d . . . . .
C3 C 0.7710(3) 1.1218(2) 0.4766(2) 0.0435(8) Uani 1 1 d . . . . .
C4 C 0.6068(3) 0.98992(19) 0.6618(2) 0.0466(8) Uani 1 1 d . . . . .
H4 H 0.5486 0.9792 0.6138 0.056 Uiso 1 1 calc R U . . .
C5 C 0.6142(4) 0.9670(2) 0.7413(3) 0.0631(11) Uani 1 1 d . . . . .
H5 H 0.5640 0.9383 0.7577 0.076 Uiso 1 1 calc R U . . .
C6 C 0.7114(4) 0.9951(2) 0.7917(3) 0.0598(11) Uani 1 1 d . . . . .
H6 H 0.7395 0.9890 0.8499 0.072 Uiso 1 1 calc R U . . .
C7 C 0.7893(3) 1.24156(19) 0.6315(3) 0.0507(9) Uani 1 1 d . . . . .
H7 H 0.7583 1.2644 0.5792 0.061 Uiso 1 1 calc R U . . .
C8 C 0.8377(4) 1.2798(2) 0.7056(3) 0.0663(12) Uani 1 1 d . . . . .
H8 H 0.8457 1.3321 0.7134 0.080 Uiso 1 1 calc R U . . .
C9 C 0.8713(4) 1.2244(2) 0.7652(3) 0.0635(11) Uani 1 1 d . . . . .
H9 H 0.9069 1.2328 0.8222 0.076 Uiso 1 1 calc R U . . .
C10 C 0.9519(3) 0.9983(2) 0.5905(3) 0.0518(9) Uani 1 1 d . . . . .
H10 H 0.9392 0.9895 0.5334 0.062 Uiso 1 1 calc R U . . .
C11 C 1.0441(4) 0.9761(3) 0.6539(3) 0.0744(13) Uani 1 1 d . . . . .
H11 H 1.1038 0.9498 0.6484 0.089 Uiso 1 1 calc R U . . .
C12 C 1.0282(3) 1.0014(2) 0.7271(3) 0.0658(12) Uani 1 1 d . . . . .
H12 H 1.0769 0.9954 0.7811 0.079 Uiso 1 1 calc R U . . .
C13 C 0.9391(4) 1.0718(3) 0.8618(3) 0.0771(14) Uani 1 1 d . . . . .
H13A H 1.0037 1.1020 0.8719 0.116 Uiso 1 1 calc R U . . .
H13B H 0.9589 1.0202 0.8784 0.116 Uiso 1 1 calc R U . . .
H13C H 0.8957 1.0917 0.8942 0.116 Uiso 1 1 calc R U . . .
C14 C 0.5391(4) 0.8700(3) 0.2779(3) 0.0676(12) Uani 1 1 d . . . . .
H14 H 0.5828 0.9129 0.2935 0.081 Uiso 1 1 calc R U . . .
C15 C 0.4719(5) 0.8627(4) 0.1948(3) 0.0960(18) Uani 1 1 d . U . . .
H15 H 0.4707 0.9003 0.1554 0.115 Uiso 1 1 calc R U . . .
C16 C 0.4098(5) 0.8014(5) 0.1724(3) 0.106(2) Uani 1 1 d . U . . .
H16 H 0.3642 0.7964 0.1171 0.127 Uiso 1 1 calc R U . . .
C17 C 0.4119(4) 0.7446(3) 0.2305(3) 0.0848(16) Uani 1 1 d . . . . .
H17 H 0.3696 0.7010 0.2149 0.102 Uiso 1 1 calc R U . . .
C18 C 0.4792(3) 0.7550(2) 0.3121(2) 0.0555(10) Uani 1 1 d . . . . .
C19 C 0.4838(3) 0.7001(2) 0.3812(3) 0.0550(10) Uani 1 1 d . . . . .
H19A H 0.4267 0.7115 0.4056 0.066 Uiso 1 1 calc R U . . .
H19B H 0.4728 0.6487 0.3590 0.066 Uiso 1 1 calc R U . . .
C20 C 0.6760(3) 0.66682(19) 0.4180(3) 0.0517(9) Uani 1 1 d . . . . .
H20A H 0.6909 0.6174 0.4449 0.062 Uiso 1 1 calc R U . . .
H20B H 0.6474 0.6587 0.3576 0.062 Uiso 1 1 calc R U . . .
C21 C 0.7797(3) 0.71062(19) 0.4377(2) 0.0410(8) Uani 1 1 d . . . . .
C22 C 0.8783(3) 0.6763(2) 0.4459(2) 0.0556(10) Uani 1 1 d . . . . .
H22 H 0.8836 0.6237 0.4439 0.067 Uiso 1 1 calc R U . . .
C23 C 0.9685(3) 0.7213(3) 0.4570(3) 0.0700(12) Uani 1 1 d . . . . .
H23 H 1.0361 0.6996 0.4630 0.084 Uiso 1 1 calc R U . . .
C24 C 0.9573(4) 0.7985(3) 0.4589(3) 0.0718(12) Uani 1 1 d . . . . .
H24 H 1.0169 0.8300 0.4649 0.086 Uiso 1 1 calc R U . . .
C25 C 0.8582(3) 0.8291(2) 0.4521(3) 0.0580(10) Uani 1 1 d . . . . .
H25 H 0.8519 0.8817 0.4540 0.070 Uiso 1 1 calc R U . . .
C26 C 0.5923(4) 0.6787(2) 0.5306(2) 0.0578(10) Uani 1 1 d . . . . .
H26A H 0.6008 0.6239 0.5335 0.069 Uiso 1 1 calc R U . . .
H26B H 0.5238 0.6913 0.5394 0.069 Uiso 1 1 calc R U . . .
C27 C 0.6842(3) 0.7152(2) 0.5976(2) 0.0555(10) Uani 1 1 d . . . . .
C28 C 0.7456(5) 0.6777(3) 0.6704(3) 0.0868(16) Uani 1 1 d . . . . .
H28 H 0.7333 0.6267 0.6792 0.104 Uiso 1 1 calc R U . . .
C29 C 0.8255(5) 0.7188(4) 0.7291(3) 0.0986(18) Uani 1 1 d . . . . .
H29 H 0.8670 0.6954 0.7788 0.118 Uiso 1 1 calc R U . . .
C30 C 0.8441(4) 0.7923(3) 0.7154(3) 0.0800(14) Uani 1 1 d . . . . .
H30 H 0.8981 0.8198 0.7548 0.096 Uiso 1 1 calc R U . . .
C31 C 0.7815(3) 0.8255(2) 0.6421(2) 0.0580(10) Uani 1 1 d . . . . .
H31 H 0.7939 0.8763 0.6327 0.070 Uiso 1 1 calc R U . . .
Cl1 Cl 0.2743(8) 0.9553(5) 0.9590(6) 0.0970(19) Uani 0.587(6) 1 d . U P A 1
O1 O 0.3746(7) 0.9822(5) 1.0198(5) 0.129(3) Uani 0.587(6) 1 d . U P A 1
O2 O 0.2632(11) 0.9462(6) 0.8777(6) 0.132(3) Uani 0.587(6) 1 d . U P A 1
O3 O 0.1997(8) 1.0093(6) 0.9675(7) 0.141(3) Uani 0.587(6) 1 d . U P A 1
O4 O 0.2530(11) 0.8837(5) 0.9946(6) 0.143(3) Uani 0.587(6) 1 d . U P A 1
Cl1' Cl 0.2630(10) 0.9484(7) 0.9594(8) 0.0718(17) Uani 0.413(6) 1 d . U P A 2
O1' O 0.1504(10) 0.9138(7) 0.9333(9) 0.132(3) Uani 0.413(6) 1 d . U P A 2
O2' O 0.2709(15) 0.9900(8) 0.8848(9) 0.128(4) Uani 0.413(6) 1 d . U P A 2
O3' O 0.2531(15) 1.0023(8) 1.0092(8) 0.136(4) Uani 0.413(6) 1 d . U P A 2
O4' O 0.3350(11) 0.8900(6) 0.9767(8) 0.115(3) Uani 0.413(6) 1 d . U P A 2
O1W O 0.3450(6) 0.9585(5) 0.7396(5) 0.226(3) Uani 1 1 d . . . . .
H1WA H 0.3431 0.9616 0.7886 0.339 Uiso 1 1 d R U . . .
H1WB H 0.2977 0.9284 0.7117 0.339 Uiso 1 1 d R U . . .

loop_
_atom_site_aniso_label
_atom_site_aniso_U_11
_atom_site_aniso_U_22
_atom_site_aniso_U_33
_atom_site_aniso_U_23
_atom_site_aniso_U_13
_atom_site_aniso_U_12
Fe1 0.0286(2) 0.0332(2) 0.0328(3) -0.00090(17) 0.00796(19) -0.00096(17)
Fe2 0.0304(3) 0.0336(2) 0.0343(3) -0.00558(18) 0.00654(19) 0.00143(18)
B1 0.050(3) 0.056(3) 0.039(2) -0.0016(18) 0.0030(19) 0.004(2)
N1 0.0375(16) 0.0507(18) 0.0491(17) -0.0185(14) 0.0097(14) -0.0001(13)
N2 0.0377(17) 0.0368(15) 0.0505(18) -0.0028(12) 0.0024(14) 0.0013(13)
N3 0.059(2) 0.095(3) 0.058(2) 0.028(2) 0.0264(18) 0.0097(19)
N4 0.0385(15) 0.0386(14) 0.0376(15) 0.0022(11) 0.0130(12) 0.0017(12)
N5 0.0500(18) 0.0486(17) 0.0351(16) 0.0050(12) 0.0131(14) 0.0043(13)
N6 0.0371(15) 0.0375(15) 0.0400(16) -0.0022(11) 0.0063(13) -0.0007(11)
N7 0.0430(17) 0.0491(17) 0.0401(16) -0.0099(13) 0.0034(13) -0.0042(13)
N8 0.0337(15) 0.0411(15) 0.0421(16) -0.0007(12) 0.0095(12) 0.0009(12)
N9 0.0372(16) 0.0519(17) 0.0440(17) 0.0001(13) 0.0020(13) 0.0048(13)
N10 0.0479(18) 0.0540(18) 0.0419(17) -0.0005(14) 0.0158(14) 0.0142(14)
N11 0.0376(15) 0.0389(15) 0.0474(17) -0.0063(12) 0.0133(13) -0.0028(12)
N12 0.0407(16) 0.0390(15) 0.0398(16) -0.0056(12) 0.0083(13) -0.0019(12)
N13 0.0414(16) 0.0525(17) 0.0406(16) -0.0051(13) 0.0129(14) 0.0042(13)
C1 0.0292(17) 0.048(2) 0.0345(17) 0.0001(15) 0.0075(14) 0.0043(14)
C2 0.0349(18) 0.0378(17) 0.0317(17) -0.0004(13) 0.0065(14) -0.0042(14)
C3 0.0310(17) 0.051(2) 0.046(2) 0.0040(16) 0.0091(16) 0.0003(15)
C4 0.041(2) 0.0460(19) 0.054(2) 0.0085(16) 0.0163(17) 0.0023(15)
C5 0.059(3) 0.065(3) 0.073(3) 0.025(2) 0.031(2) 0.004(2)
C6 0.072(3) 0.065(2) 0.048(2) 0.0221(19) 0.027(2) 0.016(2)
C7 0.045(2) 0.0379(19) 0.069(3) -0.0009(17) 0.0172(19) -0.0016(15)
C8 0.063(3) 0.043(2) 0.088(3) -0.020(2) 0.017(2) -0.0109(19)
C9 0.061(3) 0.059(3) 0.061(3) -0.025(2) 0.007(2) -0.013(2)
C10 0.041(2) 0.056(2) 0.062(2) -0.0062(18) 0.0210(19) 0.0036(17)
C11 0.048(3) 0.081(3) 0.093(4) -0.004(3) 0.020(2) 0.022(2)
C12 0.040(2) 0.075(3) 0.069(3) 0.009(2) -0.002(2) 0.018(2)
C13 0.079(3) 0.094(3) 0.042(2) -0.001(2) -0.003(2) 0.006(3)
C14 0.085(3) 0.074(3) 0.049(2) 0.013(2) 0.029(2) 0.033(2)
C15 0.120(5) 0.114(4) 0.061(3) 0.024(3) 0.040(3) 0.058(4)
C16 0.096(4) 0.159(5) 0.049(3) -0.008(3) 0.005(3) 0.044(4)
C17 0.061(3) 0.125(4) 0.057(3) -0.033(3) 0.003(2) -0.001(3)
C18 0.041(2) 0.073(3) 0.046(2) -0.0175(19) 0.0056(17) 0.0062(19)
C19 0.042(2) 0.056(2) 0.065(3) -0.0219(19) 0.0142(19) -0.0133(17)
C20 0.055(2) 0.0349(18) 0.068(3) -0.0117(16) 0.023(2) 0.0008(16)
C21 0.0426(19) 0.0457(19) 0.0340(18) -0.0015(14) 0.0111(15) 0.0066(15)
C22 0.052(2) 0.060(2) 0.057(2) 0.0053(18) 0.0197(19) 0.0164(19)
C23 0.042(2) 0.097(4) 0.070(3) 0.006(2) 0.016(2) 0.016(2)
C24 0.050(3) 0.082(3) 0.081(3) -0.015(2) 0.018(2) -0.011(2)
C25 0.051(2) 0.057(2) 0.067(3) -0.0130(19) 0.020(2) -0.0094(18)
C26 0.066(3) 0.051(2) 0.058(2) 0.0074(18) 0.022(2) -0.0086(18)
C27 0.063(3) 0.062(2) 0.046(2) 0.0055(18) 0.023(2) 0.0026(19)
C28 0.104(4) 0.090(4) 0.063(3) 0.032(3) 0.021(3) -0.001(3)
C29 0.095(4) 0.139(5) 0.045(3) 0.026(3) -0.003(3) 0.001(4)
C30 0.078(3) 0.103(4) 0.048(3) -0.002(3) 0.005(2) -0.002(3)
C31 0.056(2) 0.068(3) 0.046(2) -0.0122(18) 0.0096(19) -0.0004(19)
Cl1 0.147(4) 0.059(2) 0.065(3) -0.004(2) 0.006(3) 0.035(3)
O1 0.118(5) 0.117(5) 0.115(5) 0.014(4) -0.014(4) 0.009(4)
O2 0.191(7) 0.130(7) 0.076(4) -0.014(5) 0.045(4) 0.000(7)
O3 0.131(6) 0.120(5) 0.138(6) -0.019(5) -0.004(5) 0.048(5)
O4 0.207(8) 0.085(4) 0.119(5) 0.009(4) 0.026(6) -0.015(5)
Cl1' 0.106(3) 0.060(3) 0.060(3) 0.007(2) 0.040(3) 0.011(2)
O1' 0.119(6) 0.110(6) 0.161(8) 0.004(6) 0.037(6) -0.007(5)
O2' 0.182(8) 0.109(7) 0.076(6) 0.033(6) 0.018(6) -0.008(7)
O3' 0.188(9) 0.105(6) 0.102(7) -0.042(6) 0.027(7) 0.023(6)
O4' 0.123(6) 0.082(5) 0.125(6) 0.008(5) 0.018(6) 0.039(5)
O1W 0.215(8) 0.244(8) 0.234(8) 0.002(6) 0.092(7) -0.051(6)

loop_
_atom_type_symbol
_atom_type_description
_atom_type_scat_dispersion_real
_atom_type_scat_dispersion_imag
_atom_type_scat_source
C C 0.0033 0.0016 'International Tables Vol C Tables 4.2.6.8 and 6.1.1.4'
H H 0.0000 0.0000 'International Tables Vol C Tables 4.2.6.8 and 6.1.1.4'
B B 0.0013 0.0007 'International Tables Vol C Tables 4.2.6.8 and 6.1.1.4'
N N 0.0061 0.0033 'International Tables Vol C Tables 4.2.6.8 and 6.1.1.4'
O O 0.0106 0.0060 'International Tables Vol C Tables 4.2.6.8 and 6.1.1.4'
Cl Cl 0.1484 0.1585 'International Tables Vol C Tables 4.2.6.8 and 6.1.1.4'
Fe Fe 0.3463 0.8444 'International Tables Vol C Tables 4.2.6.8 and 6.1.1.4'

loop_
_geom_angle_atom_site_label_1
_geom_angle_atom_site_label_2
_geom_angle_atom_site_label_3
_geom_angle
_geom_angle_site_symmetry_1
_geom_angle_site_symmetry_3
C2 Fe1 C1 92.58(13) . .
C2 Fe1 C3 88.59(14) . .
C1 Fe1 C3 87.35(14) . .
C2 Fe1 N6 90.65(12) . .
C1 Fe1 N6 176.38(12) . .
C3 Fe1 N6 94.39(13) . .
C2 Fe1 N8 175.62(12) . .
C1 Fe1 N8 90.44(12) . .
C3 Fe1 N8 94.72(13) . .
N6 Fe1 N8 86.25(11) . .
C2 Fe1 N4 88.98(12) . .
C1 Fe1 N4 88.71(12) . .
C3 Fe1 N4 175.28(13) . .
N6 Fe1 N4 89.69(11) . .
N8 Fe1 N4 87.92(11) . .
N1 Fe2 N2 88.69(11) . 3_676
N1 Fe2 N10 100.98(12) . .
N2 Fe2 N10 87.97(12) 3_676 .
N1 Fe2 N12 94.74(11) . .
N2 Fe2 N12 176.06(11) 3_676 .
N10 Fe2 N12 93.28(11) . .
N1 Fe2 N13 97.71(12) . .
N2 Fe2 N13 93.73(11) 3_676 .
N10 Fe2 N13 161.27(12) . .
N12 Fe2 N13 83.90(11) . .
N1 Fe2 N11 177.06(11) . .
N2 Fe2 N11 94.21(11) 3_676 .
N10 Fe2 N11 79.67(12) . .
N12 Fe2 N11 82.35(11) . .
N13 Fe2 N11 81.61(11) . .
N7 B1 N9 105.3(3) . .
N7 B1 N5 106.1(3) . .
N9 B1 N5 105.9(3) . .
N7 B1 C13 113.4(3) . .
N9 B1 C13 112.7(3) . .
N5 B1 C13 112.7(4) . .
C1 N1 Fe2 160.2(3) . .
C2 N2 Fe2 157.5(3) . 3_676
C4 N4 N5 106.8(3) . .
C4 N4 Fe1 132.3(2) . .
N5 N4 Fe1 120.9(2) . .
C6 N5 N4 108.8(3) . .
C6 N5 B1 132.5(3) . .
N4 N5 B1 118.7(3) . .
C7 N6 N7 107.4(3) . .
C7 N6 Fe1 132.7(3) . .
N7 N6 Fe1 119.9(2) . .
C9 N7 N6 108.0(3) . .
C9 N7 B1 132.1(3) . .
N6 N7 B1 119.7(3) . .
C10 N8 N9 107.3(3) . .
C10 N8 Fe1 132.9(3) . .
N9 N8 Fe1 119.8(2) . .
C12 N9 N8 108.7(3) . .
C12 N9 B1 131.6(3) . .
N8 N9 B1 119.7(3) . .
C14 N10 C18 118.8(4) . .
C14 N10 Fe2 127.0(3) . .
C18 N10 Fe2 114.1(2) . .
C26 N11 C19 113.2(3) . .
C26 N11 C20 111.5(3) . .
C19 N11 C20 109.9(3) . .
C26 N11 Fe2 106.3(2) . .
C19 N11 Fe2 106.3(2) . .
C20 N11 Fe2 109.4(2) . .
C25 N12 C21 117.7(3) . .
C25 N12 Fe2 126.1(2) . .
C21 N12 Fe2 114.8(2) . .
C31 N13 C27 118.4(3) . .
C31 N13 Fe2 127.2(3) . .
C27 N13 Fe2 113.1(2) . .
N1 C1 Fe1 171.0(3) . .
N2 C2 Fe1 170.1(3) . .
N3 C3 Fe1 177.0(4) . .
N4 C4 C5 110.5(4) . .
N4 C4 H4 124.8 . .
C5 C4 H4 124.8 . .
C4 C5 C6 105.1(4) . .
C4 C5 H5 127.4 . .
C6 C5 H5 127.4 . .
N5 C6 C5 108.8(3) . .
N5 C6 H6 125.6 . .
C5 C6 H6 125.6 . .
N6 C7 C8 110.0(4) . .
N6 C7 H7 125.0 . .
C8 C7 H7 125.0 . .
C9 C8 C7 105.0(3) . .
C9 C8 H8 127.5 . .
C7 C8 H8 127.5 . .
N7 C9 C8 109.7(4) . .
N7 C9 H9 125.1 . .
C8 C9 H9 125.1 . .
N8 C10 C11 110.4(4) . .
N8 C10 H10 124.8 . .
C11 C10 H10 124.8 . .
C12 C11 C10 104.8(4) . .
C12 C11 H11 127.6 . .
C10 C11 H11 127.6 . .
N9 C12 C11 108.9(4) . .
N9 C12 H12 125.5 . .
C11 C12 H12 125.5 . .
B1 C13 H13A 109.5 . .
B1 C13 H13B 109.5 . .
H13A C13 H13B 109.5 . .
B1 C13 H13C 109.5 . .
H13A C13 H13C 109.5 . .
H13B C13 H13C 109.5 . .
N10 C14 C15 121.6(5) . .
N10 C14 H14 119.2 . .
C15 C14 H14 119.2 . .
C16 C15 C14 119.3(5) . .
C16 C15 H15 120.4 . .
C14 C15 H15 120.4 . .
C15 C16 C17 120.7(5) . .
C15 C16 H16 119.6 . .
C17 C16 H16 119.6 . .
C18 C17 C16 117.6(5) . .
C18 C17 H17 121.2 . .
C16 C17 H17 121.2 . .
N10 C18 C17 121.9(4) . .
N10 C18 C19 115.5(3) . .
C17 C18 C19 122.5(4) . .
N11 C19 C18 108.7(3) . .
N11 C19 H19A 110.0 . .
C18 C19 H19A 110.0 . .
N11 C19 H19B 110.0 . .
C18 C19 H19B 110.0 . .
H19A C19 H19B 108.3 . .
C21 C20 N11 112.7(3) . .
C21 C20 H20A 109.1 . .
N11 C20 H20A 109.1 . .
C21 C20 H20B 109.1 . .
N11 C20 H20B 109.1 . .
H20A C20 H20B 107.8 . .
N12 C21 C22 122.3(3) . .
N12 C21 C20 115.1(3) . .
C22 C21 C20 122.5(3) . .
C23 C22 C21 118.9(4) . .
C23 C22 H22 120.6 . .
C21 C22 H22 120.6 . .
C24 C23 C22 118.8(4) . .
C24 C23 H23 120.6 . .
C22 C23 H23 120.6 . .
C25 C24 C23 119.7(4) . .
C25 C24 H24 120.2 . .
C23 C24 H24 120.2 . .
N12 C25 C24 122.5(4) . .
N12 C25 H25 118.7 . .
C24 C25 H25 118.7 . .
N11 C26 C27 109.3(3) . .
N11 C26 H26A 109.8 . .
C27 C26 H26A 109.8 . .
N11 C26 H26B 109.8 . .
C27 C26 H26B 109.8 . .
H26A C26 H26B 108.3 . .
N13 C27 C28 121.5(4) . .
N13 C27 C26 115.1(3) . .
C28 C27 C26 123.4(4) . .
C29 C28 C27 117.7(5) . .
C29 C28 H28 121.1 . .
C27 C28 H28 121.1 . .
C30 C29 C28 120.9(5) . .
C30 C29 H29 119.5 . .
C28 C29 H29 119.5 . .
C29 C30 C31 118.4(5) . .
C29 C30 H30 120.8 . .
C31 C30 H30 120.8 . .
N13 C31 C30 123.1(4) . .
N13 C31 H31 118.5 . .
C30 C31 H31 118.5 . .
O2 Cl1 O3 109.3(9) . .
O2 Cl1 O1 122.6(10) . .
O3 Cl1 O1 101.7(9) . .
O2 Cl1 O4 109.9(9) . .
O3 Cl1 O4 108.7(10) . .
O1 Cl1 O4 103.8(8) . .
O3' Cl1' O4' 128.3(14) . .
O3' Cl1' O2' 103.2(12) . .
O4' Cl1' O2' 109.2(11) . .
O3' Cl1' O1' 101.4(12) . .
O4' Cl1' O1' 106.9(11) . .
O2' Cl1' O1' 105.9(12) . .
H1WA O1W H1WB 110.4 . .

loop_
_geom_bond_atom_site_label_1
_geom_bond_atom_site_label_2
_geom_bond_distance
_geom_bond_site_symmetry_2
Fe1 C2 1.913(3) .
Fe1 C1 1.920(3) .
Fe1 C3 1.926(4) .
Fe1 N6 1.971(3) .
Fe1 N8 1.973(3) .
Fe1 N4 1.977(3) .
Fe2 N1 1.978(3) .
Fe2 N2 2.015(3) 3_676
Fe2 N10 2.037(3) .
Fe2 N12 2.049(3) .
Fe2 N13 2.055(3) .
Fe2 N11 2.071(3) .
B1 N7 1.545(5) .
B1 N9 1.558(5) .
B1 N5 1.559(5) .
B1 C13 1.592(6) .
N1 C1 1.148(4) .
N2 C2 1.149(4) .
N2 Fe2 2.015(3) 3_676
N3 C3 1.137(4) .
N4 C4 1.330(4) .
N4 N5 1.353(4) .
N5 C6 1.337(5) .
N6 C7 1.333(4) .
N6 N7 1.360(4) .
N7 C9 1.338(5) .
N8 C10 1.325(4) .
N8 N9 1.360(4) .
N9 C12 1.337(5) .
N10 C14 1.326(5) .
N10 C18 1.347(5) .
N11 C26 1.482(5) .
N11 C19 1.485(5) .
N11 C20 1.493(4) .
N12 C25 1.342(5) .
N12 C21 1.343(4) .
N13 C31 1.339(5) .
N13 C27 1.343(5) .
C4 C5 1.363(5) .
C4 H4 0.9300 .
C5 C6 1.367(6) .
C5 H5 0.9300 .
C6 H6 0.9300 .
C7 C8 1.374(6) .
C7 H7 0.9300 .
C8 C9 1.362(6) .
C8 H8 0.9300 .
C9 H9 0.9300 .
C10 C11 1.378(6) .
C10 H10 0.9300 .
C11 C12 1.377(6) .
C11 H11 0.9300 .
C12 H12 0.9300 .
C13 H13A 0.9600 .
C13 H13B 0.9600 .
C13 H13C 0.9600 .
C14 C15 1.393(7) .
C14 H14 0.9300 .
C15 C16 1.326(9) .
C15 H15 0.9300 .
C16 C17 1.387(9) .
C16 H16 0.9300 .
C17 C18 1.380(6) .
C17 H17 0.9300 .
C18 C19 1.492(6) .
C19 H19A 0.9700 .
C19 H19B 0.9700 .
C20 C21 1.493(5) .
C20 H20A 0.9700 .
C20 H20B 0.9700 .
C21 C22 1.379(5) .
C22 C23 1.374(6) .
C22 H22 0.9300 .
C23 C24 1.367(6) .
C23 H23 0.9300 .
C24 C25 1.362(6) .
C24 H24 0.9300 .
C25 H25 0.9300 .
C26 C27 1.495(6) .
C26 H26A 0.9700 .
C26 H26B 0.9700 .
C27 C28 1.392(6) .
C28 C29 1.385(8) .
C28 H28 0.9300 .
C29 C30 1.347(8) .
C29 H29 0.9300 .
C30 C31 1.368(6) .
C30 H30 0.9300 .
C31 H31 0.9300 .
Cl1 O2 1.329(13) .
Cl1 O3 1.394(14) .
Cl1 O1 1.452(13) .
Cl1 O4 1.456(12) .
Cl1' O3' 1.293(18) .
Cl1' O4' 1.356(16) .
Cl1' O2' 1.477(17) .
Cl1' O1' 1.513(18) .
O1W H1WA 0.8282 .
O1W H1WB 0.8326 .

loop_
_geom_hbond_atom_site_label_D
_geom_hbond_atom_site_label_H
_geom_hbond_atom_site_label_A
_geom_hbond_distance_DH
_geom_hbond_distance_HA
_geom_hbond_distance_DA
_geom_hbond_angle_DHA
_geom_hbond_site_symmetry_A
O1W H1WB N3 0.83 2.47 3.219(9) 150.6 3_676
O1W H1WA O2' 0.83 2.16 2.930(19) 155.0 .
O1W H1WA O2 0.83 2.08 2.837(13) 151.0 .
C28 H28 O2' 0.93 2.63 3.416(14) 143.2 2_646
C25 H25 N1 0.93 2.64 3.139(5) 114.7 .
C24 H24 N3 0.93 2.70 3.440(6) 137.1 3_776
C20 H20A O3' 0.97 2.20 3.161(14) 168.5 2_646
C20 H20A O3 0.97 2.54 3.461(11) 158.6 2_646
C20 H20A O1 0.97 2.65 3.533(9) 151.1 2_646
C19 H19A O4' 0.97 2.63 3.273(13) 124.2 4_575
C17 H17 N3 0.93 2.68 3.445(6) 139.4 2_645
C15 H15 O1 0.93 2.64 3.496(9) 153.3 1_554
C14 H14 O1W 0.93 2.57 3.421(9) 152.0 3_676
C12 H12 O2' 0.93 2.56 3.410(16) 151.5 1_655
C12 H12 O2 0.93 2.59 3.421(13) 148.7 1_655
C11 H11 N3 0.93 2.64 3.522(6) 157.6 3_776
C8 H8 O2 0.93 2.64 3.325(11) 130.9 2_656
C7 H7 O4' 0.93 2.55 3.291(13) 137.1 2_656
C7 H7 O4 0.93 2.41 3.203(10) 142.6 2_656
C6 H6 O3' 0.93 2.33 3.213(14) 157.7 3_677
O1W H1WB N3 0.83 2.47 3.219(9) 150.6 3_676
O1W H1WA O2 0.83 2.08 2.837(13) 151.0 .
O1W H1WA O2' 0.83 2.16 2.930(19) 155.0 .

loop_
_geom_torsion_atom_site_label_1
_geom_torsion_atom_site_label_2
_geom_torsion_atom_site_label_3
_geom_torsion_atom_site_label_4
_geom_torsion
C4 N4 N5 C6 0.0(4)
Fe1 N4 N5 C6 -179.3(2)
C4 N4 N5 B1 178.1(3)
Fe1 N4 N5 B1 -1.3(4)
N7 B1 N5 C6 -126.0(4)
N9 B1 N5 C6 122.4(4)
C13 B1 N5 C6 -1.3(6)
N7 B1 N5 N4 56.5(4)
N9 B1 N5 N4 -55.1(4)
C13 B1 N5 N4 -178.8(3)
C7 N6 N7 C9 0.7(4)
Fe1 N6 N7 C9 -178.2(3)
C7 N6 N7 B1 -175.1(3)
Fe1 N6 N7 B1 6.0(4)
N9 B1 N7 C9 -122.2(4)
N5 B1 N7 C9 125.8(4)
C13 B1 N7 C9 1.5(6)
N9 B1 N7 N6 52.4(4)
N5 B1 N7 N6 -59.6(4)
C13 B1 N7 N6 176.1(3)
C10 N8 N9 C12 0.0(4)
Fe1 N8 N9 C12 179.0(3)
C10 N8 N9 B1 -179.8(3)
Fe1 N8 N9 B1 -0.8(4)
N7 B1 N9 C12 124.8(4)
N5 B1 N9 C12 -123.1(4)
C13 B1 N9 C12 0.6(6)
N7 B1 N9 N8 -55.5(4)
N5 B1 N9 N8 56.7(4)
C13 B1 N9 N8 -179.6(3)
N5 N4 C4 C5 -0.1(4)
Fe1 N4 C4 C5 179.1(3)
N4 C4 C5 C6 0.2(5)
N4 N5 C6 C5 0.1(4)
B1 N5 C6 C5 -177.6(4)
C4 C5 C6 N5 -0.2(5)
N7 N6 C7 C8 -0.5(4)
Fe1 N6 C7 C8 178.2(3)
N6 C7 C8 C9 0.1(5)
N6 N7 C9 C8 -0.7(5)
B1 N7 C9 C8 174.4(4)
C7 C8 C9 N7 0.3(5)
N9 N8 C10 C11 0.4(4)
Fe1 N8 C10 C11 -178.5(3)
N8 C10 C11 C12 -0.5(5)
N8 N9 C12 C11 -0.3(5)
B1 N9 C12 C11 179.5(4)
C10 C11 C12 N9 0.5(5)
C18 N10 C14 C15 0.4(6)
Fe2 N10 C14 C15 -175.8(3)
N10 C14 C15 C16 -0.2(7)
C14 C15 C16 C17 -0.7(9)
C15 C16 C17 C18 1.2(8)
C14 N10 C18 C17 0.2(6)
Fe2 N10 C18 C17 176.9(3)
C14 N10 C18 C19 -177.4(3)
Fe2 N10 C18 C19 -0.7(4)
C16 C17 C18 N10 -1.0(7)
C16 C17 C18 C19 176.4(4)
C26 N11 C19 C18 157.7(3)
C20 N11 C19 C18 -76.9(4)
Fe2 N11 C19 C18 41.5(3)
N10 C18 C19 N11 -27.9(4)
C17 C18 C19 N11 154.5(4)
C26 N11 C20 C21 -95.7(4)
C19 N11 C20 C21 137.9(3)
Fe2 N11 C20 C21 21.5(4)
C25 N12 C21 C22 3.0(5)
Fe2 N12 C21 C22 -164.1(3)
C25 N12 C21 C20 -173.7(3)
Fe2 N12 C21 C20 19.1(4)
N11 C20 C21 N12 -27.3(4)
N11 C20 C21 C22 155.9(3)
N12 C21 C22 C23 -1.9(6)
C20 C21 C22 C23 174.5(4)
C21 C22 C23 C24 -0.4(6)
C22 C23 C24 C25 1.6(7)
C21 N12 C25 C24 -1.8(6)
Fe2 N12 C25 C24 163.8(3)
C23 C24 C25 N12 -0.6(7)
C19 N11 C26 C27 -156.5(3)
C20 N11 C26 C27 78.9(4)
Fe2 N11 C26 C27 -40.3(4)
C31 N13 C27 C28 -1.8(6)
Fe2 N13 C27 C28 166.2(4)
C31 N13 C27 C26 177.4(3)
Fe2 N13 C27 C26 -14.6(4)
N11 C26 C27 N13 37.6(5)
N11 C26 C27 C28 -143.1(4)
N13 C27 C28 C29 1.8(7)
C26 C27 C28 C29 -177.4(5)
C27 C28 C29 C30 -1.0(9)
C28 C29 C30 C31 0.4(9)
C27 N13 C31 C30 1.1(6)
Fe2 N13 C31 C30 -165.0(3)
C29 C30 C31 N13 -0.4(7)
